data_4061705
_journal_name_full Organometallics
_journal_paper_doi 10.1021/om050564h
_journal_year 2005
_chemical_formula_moiety 'C21 H19 Mo O2 P, C7 H8'
_chemical_formula_sum 'C28 H27 Mo O2 P'
_chemical_formula_weight 522.43
_space_group_IT_number 2
_symmetry_cell_setting triclinic
_symmetry_space_group_name_Hall '-P 1'
_symmetry_space_group_name_H-M 'P -1'
_cell_angle_alpha 97.0680
_cell_angle_beta 94.4620
_cell_angle_gamma 111.5950
_cell_formula_units_Z 2
_cell_length_a 9.0759
_cell_length_b 9.9457
_cell_length_c 14.4733
_cell_volume 1194.74
_exptl_crystal_density_diffrn 1.452
_cod_depositor_comments
;
The following automatic conversions were performed:
'_symmetry_cell_setting' value 'Triclinic' changed to 'triclinic'
according to '/home/saulius/struct/CIF-dictionaries/cif_core.dic'
dictionary named 'cif_core.dic' version 2.4.1 from 2010-06-29.

Automatic conversion script
Id: cif_fix_enum 1527 2010-12-29 10:47:43Z saulius 
;
_cod_database_code 4061705

loop_
_symmetry_equiv_pos_as_xyz
x,y,z
-x,-y,-z

loop_
_atom_site_aniso_label
_atom_site_aniso_U_11
_atom_site_aniso_U_22
_atom_site_aniso_U_33
_atom_site_aniso_U_23
_atom_site_aniso_U_13
_atom_site_aniso_U_12
Mo1 0.0218 0.0211 0.0200 0.0057 0.0019 0.0048
P1 0.0197 0.0199 0.0192 0.0038 0.0021 0.0056
O1 0.0349 0.0475 0.0422 -0.0048 0.0122 0.0137
O2 0.0322 0.0287 0.0420 -0.0047 0.0048 0.0039
C1 0.0311 0.0275 0.0234 0.0008 0.0034 0.0049
C2 0.0241 0.0283 0.0301 0.0086 0.0062 0.0083
C3 0.0263 0.0193 0.0242 0.0024 0.0005 0.0042
C4 0.0235 0.0268 0.0298 0.0062 0.0000 0.0034
C5 0.0198 0.0262 0.0264 0.0047 -0.0031 0.0038
C6 0.0287 0.0283 0.0229 0.0028 -0.0021 0.0076
C7 0.0315 0.0333 0.0238 0.0078 -0.0023 0.0080
C8 0.0299 0.0297 0.0327 0.0082 -0.0031 0.0100
C9 0.0221 0.0322 0.0304 0.0045 0.0009 0.0089
C11 0.0189 0.0270 0.0208 0.0041 0.0018 0.0063
C12 0.0420 0.0314 0.0262 0.0082 0.0090 0.0179
C13 0.0490 0.0405 0.0277 0.0143 0.0125 0.0196
C14 0.0380 0.0444 0.0234 0.0055 0.0100 0.0168
C15 0.0349 0.0342 0.0299 0.0021 0.0071 0.0168
C16 0.0283 0.0269 0.0262 0.0057 0.0054 0.0100
C21 0.0228 0.0258 0.0196 0.0057 0.0040 0.0091
C22 0.0284 0.0276 0.0253 0.0056 0.0047 0.0103
C23 0.0361 0.0354 0.0266 0.0090 0.0071 0.0198
C24 0.0266 0.0455 0.0285 0.0091 0.0051 0.0181
C25 0.0247 0.0377 0.0370 0.0060 0.0008 0.0087
C26 0.0264 0.0286 0.0344 0.0046 0.0005 0.0096
C30 0.0447 0.0416 0.0567 0.0081 -0.0116 0.0109
C31 0.0331 0.0237 0.0479 0.0087 -0.0023 0.0077
C32 0.0324 0.0289 0.0487 0.0080 0.0043 0.0123
C33 0.0370 0.0334 0.0540 0.0057 -0.0039 0.0159
C34 0.0587 0.0396 0.0398 0.0029 -0.0054 0.0186
C35 0.0520 0.0455 0.0557 0.0026 0.0151 0.0165
C36 0.0313 0.0360 0.0636 0.0057 0.0046 0.0123

loop_
_atom_site_label
_atom_site_thermal_displace_type
_atom_site_fract_x
_atom_site_fract_y
_atom_site_fract_z
_atom_site_occupancy
_atom_site_U_iso_or_equiv
Mo1 Uani 0.56033 0.20888 0.39625 1.000 0.0218
P1 Uani 0.55344 0.36222 0.27853 1.000 0.0201
O1 Uani 0.26162 0.26370 0.45555 1.000 0.0428
O2 Uani 0.39017 -0.07472 0.24872 1.000 0.0375
C1 Uani 0.37113 0.24319 0.43082 1.000 0.0295
C2 Uani 0.45368 0.03425 0.30114 1.000 0.0275
C3 Uani 0.70024 0.54393 0.33362 1.000 0.0248
C4 Uani 0.85248 0.52541 0.37368 1.000 0.0286
C5 Uani 0.81611 0.39946 0.42789 1.000 0.0259
C6 Uani 0.74969 0.39027 0.51327 1.000 0.0280
C7 Uani 0.72238 0.25005 0.53674 1.000 0.0309
C8 Uani 0.77669 0.17162 0.46704 1.000 0.0313
C9 Uani 0.83608 0.26491 0.40003 1.000 0.0289
C11 Uani 0.62103 0.33404 0.16392 1.000 0.0230
C12 Uani 0.64711 0.44045 0.10603 1.000 0.0315
C13 Uani 0.69974 0.42126 0.01956 1.000 0.0371
C14 Uani 0.72329 0.29375 -0.01026 1.000 0.0346
C15 Uani 0.69583 0.18666 0.04526 1.000 0.0321
C16 Uani 0.64594 0.20728 0.13324 1.000 0.0271
C21 Uani 0.36933 0.38853 0.24437 1.000 0.0225
C22 Uani 0.35945 0.52565 0.25036 1.000 0.0270
C23 Uani 0.21463 0.53695 0.22147 1.000 0.0304
C24 Uani 0.08125 0.41321 0.18637 1.000 0.0319
C25 Uani 0.08951 0.27577 0.18085 1.000 0.0343
C26 Uani 0.23283 0.26364 0.21038 1.000 0.0303
C30 Uani 0.99650 0.92823 0.34294 1.000 0.0503
C31 Uani 0.91321 0.89171 0.24460 1.000 0.0360
C32 Uani 0.75776 0.88780 0.22623 1.000 0.0364
C33 Uani 0.68038 0.85343 0.13614 1.000 0.0415
C34 Uani 0.75552 0.82357 0.06112 1.000 0.0471
C35 Uani 0.90755 0.82653 0.07771 1.000 0.0517
C36 Uani 0.98660 0.85976 0.16966 1.000 0.0441
H1 Uiso 0.44059 0.06564 0.44077 1.000 0.0571
H3 Uiso 0.65768 0.58323 0.38328 1.000 0.0375
H3' Uiso 0.72501 0.60657 0.28775 1.000 0.0375
H4 Uiso 0.92094 0.61345 0.41339 1.000 0.0412
H4' Uiso 0.90977 0.51041 0.32368 1.000 0.0412
H6 Uiso 0.72732 0.46565 0.54870 1.000 0.0406
H7 Uiso 0.67608 0.21392 0.58981 1.000 0.0436
H8 Uiso 0.77394 0.07486 0.46560 1.000 0.0439
H9 Uiso 0.88116 0.24192 0.34611 1.000 0.0416
H12 Uiso 0.62870 0.52719 0.12594 1.000 0.0442
H13 Uiso 0.71940 0.49508 -0.01885 1.000 0.0497
H14 Uiso 0.75868 0.28043 -0.06956 1.000 0.0474
H15 Uiso 0.71061 0.09873 0.02444 1.000 0.0447
H16 Uiso 0.62885 0.13381 0.17190 1.000 0.0397
H22 Uiso 0.45124 0.61172 0.27414 1.000 0.0397
H23 Uiso 0.20869 0.63083 0.22615 1.000 0.0431
H24 Uiso -0.01657 0.42128 0.16579 1.000 0.0444
H25 Uiso -0.00274 0.19016 0.15689 1.000 0.0468
H26 Uiso 0.23774 0.16948 0.20745 1.000 0.0429
H30 Uiso 1.03150 1.03068 0.36414 1.000 0.0632
H30' Uiso 0.92554 0.87652 0.38282 1.000 0.0632
H30" Uiso 1.08691 0.90104 0.34445 1.000 0.0632
H32 Uiso 0.70550 0.90947 0.27707 1.000 0.0490
H33 Uiso 0.57432 0.85002 0.12483 1.000 0.0541
H34 Uiso 0.70186 0.80065 -0.00082 1.000 0.0603
H35 Uiso 0.96044 0.80654 0.02672 1.000 0.0642
H36 Uiso 1.09109 0.85991 0.18018 1.000 0.0569

loop_
_geom_bond_atom_site_label_1
_geom_bond_atom_site_label_2
_geom_bond_distance
_geom_bond_site_symmetry_1
_geom_bond_site_symmetry_2
_geom_bond_publ_flag
Mo1 P1 2.4343 . . yes
Mo1 C1 1.9592 . . yes
Mo1 C2 1.9533 . . yes
Mo1 C5 2.3608 . . yes
Mo1 C6 2.3643 . . yes
Mo1 C7 2.3134 . . yes
Mo1 C8 2.3150 . . yes
Mo1 C9 2.3498 . . yes
P1 C3 1.8397 . . yes
P1 C11 1.8376 . . yes
P1 C21 1.8249 . . yes
O1 C1 1.1594 . . yes
O2 C2 1.1628 . . yes
C3 C4 1.5389 . . no
C4 C5 1.5072 . . no
C5 C6 1.4149 . . no
C5 C9 1.4294 . . no
C6 C7 1.4131 . . no
C7 C8 1.4268 . . no
C8 C9 1.4236 . . no
C11 C12 1.3938 . . no
C11 C16 1.3876 . . no
C12 C13 1.3900 . . no
C13 C14 1.3854 . . no
C14 C15 1.3743 . . no
C15 C16 1.4008 . . no
C21 C22 1.3919 . . no
C21 C26 1.3935 . . no
C22 C23 1.3964 . . no
C23 C24 1.3755 . . no
C24 C25 1.3892 . . no
C25 C26 1.3896 . . no
Mo1 H1 1.6796 . . no
C3 H3 0.9507 . . no
C3 H3' 0.9494 . . no
C4 H4 0.9504 . . no
C4 H4' 0.9515 . . no
C6 H6 0.9486 . . no
C7 H7 0.9501 . . no
C8 H8 0.9510 . . no
C9 H9 0.9504 . . no
C12 H12 0.9527 . . no
C13 H13 0.9484 . . no
C14 H14 0.9506 . . no
C15 H15 0.9494 . . no
C16 H16 0.9496 . . no
C22 H22 0.9504 . . no
C23 H23 0.9494 . . no
C24 H24 0.9490 . . no
C25 H25 0.9506 . . no
C26 H26 0.9498 . . no
C30 C31 1.4941 . . no
C31 C32 1.4005 . . no
C31 C36 1.3800 . . no
C32 C33 1.3716 . . no
C33 C34 1.3846 . . no
C34 C35 1.3708 . . no
C35 C36 1.4013 . . no
C30 H30 0.9502 . . no
C30 H30' 0.9484 . . no
C30 H30" 0.9534 . . no
C32 H32 0.9505 . . no
C33 H33 0.9511 . . no
C34 H34 0.9449 . . no
C35 H35 0.9507 . . no
C36 H36 0.9481 . . no
